data_1557485
loop_
_publ_author_name
'Ranjan, Subham'
'Devarapalli, Ramesh'
'Kundu, Sudeshna'
'Saha, Subhankar'
'Deolka, Shubham'
'Vangala, Venu R.'
'Reddy, C. Malla'

_publ_section_title
;
 Isomorphism: `molecular similarity to crystal structure similarity' in
 multicomponent forms of analgesic drugs tolfenamic and mefenamic acid
;
_journal_issue 2
_journal_name_full IUCrJ
_journal_page_first 173
_journal_page_last 183
_journal_paper_doi 10.1107/S205225251901604X
_journal_volume 7
_journal_year 2020
_chemical_formula_moiety '2(C7 H6 Cl0.5 N0.5 O), 2(C1.5 H3.5 N0.5 O0.5)'
_chemical_formula_sum 'C17 H19 Cl N2 O3'
_chemical_formula_weight 334.79
_space_group_crystal_system triclinic
_space_group_IT_number 2
_space_group_name_Hall '-P 1'
_space_group_name_H-M_alt 'P -1'
_atom_sites_solution_hydrogens geom
_atom_sites_solution_primary dual
_audit_creation_date 2019-09-25
_audit_creation_method
;
Olex2 1.3
(compiled 2019.09.11 svn.r3662 for OlexSys, GUI svn.r5938)
;
_cell_angle_alpha 94.335(5)
_cell_angle_beta 95.883(5)
_cell_angle_gamma 102.871(6)
_cell_formula_units_Z 4
_cell_length_a 10.4803(6)
_cell_length_b 11.8423(9)
_cell_length_c 13.3309(8)
_cell_measurement_reflns_used 3883
_cell_measurement_temperature 100.00(10)
_cell_measurement_theta_max 27.8960
_cell_measurement_theta_min 2.3270
_cell_volume 1596.16(19)
_computing_cell_refinement 'CrysAlisPro 1.171.38.43f (Rigaku OD, 2015)'
_computing_data_collection 'CrysAlisPro 1.171.38.43f (Rigaku OD, 2015)'
_computing_data_reduction 'CrysAlisPro 1.171.38.43f (Rigaku OD, 2015)'
_computing_molecular_graphics 'Olex2 1.3 (Dolomanov et al., 2009)'
_computing_publication_material 'Olex2 1.3 (Dolomanov et al., 2009)'
_computing_structure_refinement 'ShelXL 2018/3 (Sheldrick, 2015)'
_computing_structure_solution 'SHELXT 2014/4 (Sheldrick, 2014)'
_diffrn_ambient_environment N~2~
_diffrn_ambient_temperature 100.00(10)
_diffrn_detector 'CCD plate'
_diffrn_detector_area_resol_mean 7.9580
_diffrn_detector_type Eos
_diffrn_measured_fraction_theta_full 0.997
_diffrn_measured_fraction_theta_max 0.995
_diffrn_measurement_details
;
List of Runs (angles in degrees, time in seconds):

  # Type    Start    End  Width  t~exp~   \w     \q     \k     \f   Frames
--------------------------------------------------------------------------
  1  \w     35.00 122.00   1.00   12.50    --   28.14 178.00 -30.00   87
  2  \w     35.00 122.00   1.00   12.50    --   28.14 178.00-180.00   87
  3  \w     35.00 122.00   1.00   12.50    --   28.14 178.00 -90.00   87
  4  \w     35.00 122.00   1.00   12.50    --   28.14 178.00  60.00   87
  5  \w    -63.00 119.00   1.00   12.50    --   28.14   0.00 -60.00  182
  6  \w    -20.00  32.00   1.00   12.50    --  -23.50 -99.00 -90.00   52
  7  \w    -10.00 104.00   1.00   12.50    --   28.14  57.00  60.00  114
;
_diffrn_measurement_device 'four-circle diffractometer'
_diffrn_measurement_device_type 'SuperNova, Dual, Cu at zero, Eos'
_diffrn_measurement_method '\w scans'
_diffrn_orient_matrix_type 'CrysAlisPro convention (1999,Acta A55,543-557)'
_diffrn_orient_matrix_UB_11 -0.0062361000
_diffrn_orient_matrix_UB_12 -0.0604539000
_diffrn_orient_matrix_UB_13 0.0032500000
_diffrn_orient_matrix_UB_21 0.0546972000
_diffrn_orient_matrix_UB_22 0.0125488000
_diffrn_orient_matrix_UB_23 0.0383981000
_diffrn_orient_matrix_UB_31 -0.0431589000
_diffrn_orient_matrix_UB_32 0.0013776000
_diffrn_orient_matrix_UB_33 0.0374950000
_diffrn_radiation_monochromator mirror
_diffrn_radiation_probe x-ray
_diffrn_radiation_type 'Mo K\a'
_diffrn_radiation_wavelength 0.71073
_diffrn_reflns_av_R_equivalents 0.0438
_diffrn_reflns_av_unetI/netI 0.0612
_diffrn_reflns_Laue_measured_fraction_full 0.997
_diffrn_reflns_Laue_measured_fraction_max 0.995
_diffrn_reflns_limit_h_max 12
_diffrn_reflns_limit_h_min -13
_diffrn_reflns_limit_k_max 14
_diffrn_reflns_limit_k_min -14
_diffrn_reflns_limit_l_max 16
_diffrn_reflns_limit_l_min -16
_diffrn_reflns_number 15902
_diffrn_reflns_point_group_measured_fraction_full 0.997
_diffrn_reflns_point_group_measured_fraction_max 0.995
_diffrn_reflns_theta_full 25.242
_diffrn_reflns_theta_max 26.372
_diffrn_reflns_theta_min 1.773
_diffrn_source 'micro-focus sealed X-ray tube'
_diffrn_source_type 'SuperNova (Mo) X-ray Source'
_exptl_absorpt_coefficient_mu 0.256
_exptl_absorpt_correction_T_max 1.00000
_exptl_absorpt_correction_T_min 0.58185
_exptl_absorpt_correction_type multi-scan
_exptl_absorpt_process_details
;
CrysAlisPro 1.171.38.43f (Rigaku Oxford Diffraction, 2015)
Empirical absorption correction using spherical harmonics,
 implemented in SCALE3 ABSPACK scaling algorithm.
;
_exptl_crystal_colour colourless
_exptl_crystal_colour_primary colourless
_exptl_crystal_density_diffrn 1.393
_exptl_crystal_description plate
_exptl_crystal_F_000 704
_exptl_crystal_size_max 0.56
_exptl_crystal_size_mid 0.29
_exptl_crystal_size_min 0.18
_refine_diff_density_max 0.377
_refine_diff_density_min -0.372
_refine_diff_density_rms 0.059
_refine_ls_extinction_method none
_refine_ls_goodness_of_fit_ref 1.042
_refine_ls_hydrogen_treatment constr
_refine_ls_matrix_type full
_refine_ls_number_parameters 423
_refine_ls_number_reflns 6498
_refine_ls_number_restraints 0
_refine_ls_restrained_S_all 1.042
_refine_ls_R_factor_all 0.0786
_refine_ls_R_factor_gt 0.0527
_refine_ls_shift/su_max 0.000
_refine_ls_shift/su_mean 0.000
_refine_ls_structure_factor_coef Fsqd
_refine_ls_weighting_details 'w=1/[\s^2^(Fo^2^)+(0.0418P)^2^+0.5428P] where P=(Fo^2^+2Fc^2^)/3'
_refine_ls_weighting_scheme calc
_refine_ls_wR_factor_gt 0.1072
_refine_ls_wR_factor_ref 0.1202
_reflns_Friedel_coverage 0.000
_reflns_number_gt 4756
_reflns_number_total 6498
_reflns_threshold_expression 'I > 2\s(I)'
_cod_data_source_file ed5019.cif
_cod_data_source_block tfa_dmf
_cod_original_cell_volume 1596.16(18)
_cod_database_code 1557485
_shelx_shelxl_version_number 2018/3
_chemical_oxdiff_formula 'C H N O Cl'
_shelx_space_group_comment
;
The symmetry employed for this shelxl refinement is uniquely defined
by the following loop, which should always be used as a source of
symmetry information in preference to the above space-group names.
They are only intended as comments.
;
_shelx_estimated_absorpt_t_max 0.955
_shelx_estimated_absorpt_t_min 0.870
_reflns_odcompleteness_completeness 99.51
_reflns_odcompleteness_iscentric 1
_reflns_odcompleteness_theta 26.32
_olex2_refinement_description
;
1. Fixed Uiso
 At 1.2 times of:
  All C(H) groups, All N(H) groups
 At 1.5 times of:
  All C(H,H,H) groups, All O(H) groups
2.a Aromatic/amide H refined with riding coordinates:
 N1(H1A), N2(H2), C17(H17), C12(H12), C27(H27), C3(H3A), C6(H6), C13(H13),
 C20(H20), C11(H11), C5(H5), C25(H25), C19(H19), C18(H18), C4(H4), C26(H26),
 C32(H32), C29(H29)
2.b Idealised Me refined as rotating group:
 C30(H30A,H30B,H30C), C14(H14A,H14B,H14C), C28(H28A,H28B,H28C), C33(H33A,H33B,
 H33C), C31(H31A,H31B,H31C), C34(H34A,H34B,H34C)
2.c Idealised tetrahedral OH refined as rotating group:
 O1(H1), O3(H3)
;
_olex2_submission_special_instructions 'No special instructions were received'
_oxdiff_exptl_absorpt_empirical_details
;
Empirical correction (ABSPACK) includes:
- Absorption correction using spherical harmonics
- Frame scaling
;
_oxdiff_exptl_absorpt_empirical_full_max 1.596
_oxdiff_exptl_absorpt_empirical_full_min 0.414

loop_
_space_group_symop_operation_xyz
'x, y, z'
'-x, -y, -z'

loop_
_atom_site_label
_atom_site_type_symbol
_atom_site_fract_x
_atom_site_fract_y
_atom_site_fract_z
_atom_site_U_iso_or_equiv
_atom_site_adp_type
_atom_site_occupancy
_atom_site_site_symmetry_order
_atom_site_calc_flag
_atom_site_refinement_flags_posn
_atom_site_refinement_flags_adp
_atom_site_refinement_flags_occupancy
_atom_site_disorder_assembly
_atom_site_disorder_group
Cl2 Cl 0.19883(6) 0.46175(5) 0.32126(4) 0.02544(16) Uani 1 1 d . . . . .
Cl1 Cl -0.70131(6) 0.03877(5) -0.07515(4) 0.02676(16) Uani 1 1 d . . . . .
O1 O -0.42217(16) 0.32812(15) 0.58448(11) 0.0214(4) Uani 1 1 d . . . . .
H1 H -0.474369 0.351946 0.617531 0.032 Uiso 1 1 calc R U . . .
O3 O -0.07342(16) 0.19504(15) -0.33062(11) 0.0224(4) Uani 1 1 d . . . . .
H3 H -0.016315 0.177986 -0.362490 0.034 Uiso 1 1 calc R U . . .
O4 O 0.06794(16) 0.17536(15) -0.20033(11) 0.0229(4) Uani 1 1 d . . . . .
O2 O -0.56101(18) 0.35602(16) 0.45556(12) 0.0284(4) Uani 1 1 d . . . . .
O6 O 0.40913(17) 0.39622(15) -0.30638(12) 0.0254(4) Uani 1 1 d . . . . .
O5 O -0.10675(18) -0.14166(16) 0.43380(12) 0.0275(4) Uani 1 1 d . . . . .
N1 N -0.52881(19) 0.28374(17) 0.26980(13) 0.0187(4) Uani 1 1 d . . . . .
H1A H -0.579624 0.305308 0.310343 0.022 Uiso 1 1 calc R U . . .
N2 N 0.00786(19) 0.20524(18) -0.01434(13) 0.0194(5) Uani 1 1 d . . . . .
H2 H 0.058513 0.181246 -0.053694 0.023 Uiso 1 1 calc R U . . .
N4 N 0.2125(2) 0.44894(17) -0.32228(14) 0.0207(5) Uani 1 1 d . . . . .
N3 N -0.2985(2) -0.08168(17) 0.42500(14) 0.0196(4) Uani 1 1 d . . . . .
C9 C -0.6113(2) 0.1674(2) 0.10577(16) 0.0162(5) Uani 1 1 d . . . . .
C17 C -0.2503(2) 0.2496(2) -0.20765(17) 0.0186(5) Uani 1 1 d . . . . .
H17 H -0.268075 0.246012 -0.277767 0.022 Uiso 1 1 calc R U . . .
C7 C -0.4143(2) 0.26016(19) 0.31231(16) 0.0165(5) Uani 1 1 d . . . . .
C16 C -0.1322(2) 0.2265(2) -0.16578(17) 0.0167(5) Uani 1 1 d . . . . .
C12 C -0.6218(2) 0.3754(2) 0.01964(17) 0.0180(5) Uani 1 1 d . . . . .
H12 H -0.627715 0.444122 -0.007998 0.022 Uiso 1 1 calc R U . . .
C27 C 0.0488(2) 0.1149(2) 0.13864(16) 0.0178(5) Uani 1 1 d . . . . .
H27 H 0.020257 0.042699 0.100736 0.021 Uiso 1 1 calc R U . . .
C23 C 0.0912(2) 0.3255(2) 0.14616(17) 0.0173(5) Uani 1 1 d . . . . .
C24 C 0.1350(2) 0.3283(2) 0.25005(17) 0.0174(5) Uani 1 1 d . . . . .
C21 C -0.1046(2) 0.2306(2) -0.05871(17) 0.0168(5) Uani 1 1 d . . . . .
C8 C -0.5707(2) 0.2754(2) 0.16388(16) 0.0166(5) Uani 1 1 d . . . . .
C3 C -0.2597(2) 0.2533(2) 0.46004(17) 0.0185(5) Uani 1 1 d . . . . .
H3A H -0.236032 0.265560 0.529849 0.022 Uiso 1 1 calc R U . . .
C2 C -0.3769(2) 0.27896(19) 0.41925(16) 0.0162(5) Uani 1 1 d . . . . .
C6 C -0.3291(2) 0.2168(2) 0.25219(17) 0.0177(5) Uani 1 1 d . . . . .
H6 H -0.350890 0.204205 0.182204 0.021 Uiso 1 1 calc R U . . .
C13 C -0.5773(2) 0.3784(2) 0.12143(17) 0.0185(5) Uani 1 1 d . . . . .
H13 H -0.551752 0.449253 0.161621 0.022 Uiso 1 1 calc R U . . .
C15 C -0.0367(2) 0.1973(2) -0.23182(16) 0.0173(5) Uani 1 1 d . . . . .
C20 C -0.1984(2) 0.2595(2) 0.00051(17) 0.0178(5) Uani 1 1 d . . . . .
H20 H -0.182292 0.263331 0.070746 0.021 Uiso 1 1 calc R U . . .
C11 C -0.6573(2) 0.2711(2) -0.04100(17) 0.0176(5) Uani 1 1 d . . . . .
H11 H -0.684570 0.268815 -0.109900 0.021 Uiso 1 1 calc R U . . .
C5 C -0.2143(2) 0.1927(2) 0.29555(17) 0.0194(5) Uani 1 1 d . . . . .
H5 H -0.159788 0.164098 0.254335 0.023 Uiso 1 1 calc R U . . .
C25 C 0.1355(2) 0.2282(2) 0.29769(17) 0.0197(5) Uani 1 1 d . . . . .
H25 H 0.164544 0.233222 0.366536 0.024 Uiso 1 1 calc R U . . .
C19 C -0.3135(2) 0.2822(2) -0.04319(17) 0.0195(5) Uani 1 1 d . . . . .
H19 H -0.373900 0.301047 -0.002166 0.023 Uiso 1 1 calc R U . . .
C18 C -0.3409(2) 0.2774(2) -0.14869(17) 0.0201(5) Uani 1 1 d . . . . .
H18 H -0.418827 0.292751 -0.178114 0.024 Uiso 1 1 calc R U . . .
C1 C -0.4619(2) 0.3250(2) 0.48622(17) 0.0175(5) Uani 1 1 d . . . . .
C10 C -0.6516(2) 0.1699(2) 0.00287(17) 0.0175(5) Uani 1 1 d . . . . .
C22 C 0.0477(2) 0.2156(2) 0.09256(16) 0.0168(5) Uani 1 1 d . . . . .
C4 C -0.1784(2) 0.2105(2) 0.40033(17) 0.0204(5) Uani 1 1 d . . . . .
H4 H -0.100922 0.193739 0.429136 0.024 Uiso 1 1 calc R U . . .
C26 C 0.0925(2) 0.1213(2) 0.24160(17) 0.0201(5) Uani 1 1 d . . . . .
H26 H 0.092556 0.053436 0.272491 0.024 Uiso 1 1 calc R U . . .
C32 C 0.3110(2) 0.4131(2) -0.35837(18) 0.0222(6) Uani 1 1 d . . . . .
H32 H 0.306555 0.399448 -0.428400 0.027 Uiso 1 1 calc R U . . .
C30 C -0.4135(2) -0.0647(2) 0.36281(18) 0.0246(6) Uani 1 1 d . . . . .
H30A H -0.491664 -0.113236 0.382012 0.037 Uiso 1 1 calc R U . . .
H30B H -0.407029 -0.085188 0.292760 0.037 Uiso 1 1 calc R U . . .
H30C H -0.417929 0.015386 0.372573 0.037 Uiso 1 1 calc R U . . .
C14 C -0.6153(2) 0.0547(2) 0.15166(18) 0.0227(6) Uani 1 1 d . . . . .
H14A H -0.610817 0.068189 0.223993 0.034 Uiso 1 1 calc R U . . .
H14B H -0.541639 0.024377 0.134863 0.034 Uiso 1 1 calc R U . . .
H14C H -0.695918 -0.000393 0.125418 0.034 Uiso 1 1 calc R U . . .
C28 C 0.0943(2) 0.4354(2) 0.09668(18) 0.0212(5) Uani 1 1 d . . . . .
H28A H 0.020619 0.466276 0.112299 0.032 Uiso 1 1 calc R U . . .
H28B H 0.089519 0.418930 0.024579 0.032 Uiso 1 1 calc R U . . .
H28C H 0.174899 0.491358 0.121445 0.032 Uiso 1 1 calc R U . . .
C29 C -0.2060(2) -0.1230(2) 0.38524(18) 0.0226(6) Uani 1 1 d . . . . .
H29 H -0.215983 -0.139374 0.315161 0.027 Uiso 1 1 calc R U . . .
C33 C 0.2119(3) 0.4755(2) -0.21391(17) 0.0256(6) Uani 1 1 d . . . . .
H33A H 0.296726 0.475725 -0.178837 0.038 Uiso 1 1 calc R U . . .
H33B H 0.145513 0.417583 -0.190076 0.038 Uiso 1 1 calc R U . . .
H33C H 0.193223 0.550696 -0.201350 0.038 Uiso 1 1 calc R U . . .
C31 C -0.2866(3) -0.0488(2) 0.53404(17) 0.0252(6) Uani 1 1 d . . . . .
H31A H -0.346760 -0.105985 0.564246 0.038 Uiso 1 1 calc R U . . .
H31B H -0.307317 0.025769 0.545771 0.038 Uiso 1 1 calc R U . . .
H31C H -0.198042 -0.044414 0.563733 0.038 Uiso 1 1 calc R U . . .
C34 C 0.0997(3) 0.4633(2) -0.3891(2) 0.0304(6) Uani 1 1 d . . . . .
H34A H 0.020864 0.412885 -0.372867 0.046 Uiso 1 1 calc R U . . .
H34B H 0.111449 0.443670 -0.458185 0.046 Uiso 1 1 calc R U . . .
H34C H 0.092328 0.542663 -0.380229 0.046 Uiso 1 1 calc R U . . .

loop_
_atom_site_aniso_label
_atom_site_aniso_U_11
_atom_site_aniso_U_22
_atom_site_aniso_U_33
_atom_site_aniso_U_23
_atom_site_aniso_U_13
_atom_site_aniso_U_12
Cl2 0.0295(4) 0.0223(3) 0.0209(3) -0.0043(2) -0.0050(3) 0.0043(3)
Cl1 0.0276(4) 0.0239(3) 0.0241(3) -0.0084(3) -0.0059(3) 0.0039(3)
O1 0.0226(10) 0.0299(10) 0.0120(8) -0.0017(7) -0.0011(7) 0.0091(8)
O3 0.0239(10) 0.0333(11) 0.0111(8) -0.0004(7) 0.0001(7) 0.0113(8)
O4 0.0199(10) 0.0359(11) 0.0138(8) 0.0005(7) -0.0017(7) 0.0106(8)
O2 0.0284(11) 0.0467(12) 0.0150(8) -0.0008(8) -0.0010(8) 0.0219(9)
O6 0.0262(10) 0.0328(11) 0.0170(8) -0.0017(7) -0.0007(8) 0.0096(8)
O5 0.0286(11) 0.0374(11) 0.0191(9) -0.0006(8) -0.0001(8) 0.0156(9)
N1 0.0176(11) 0.0287(12) 0.0109(9) 0.0001(8) -0.0011(8) 0.0092(9)
N2 0.0171(11) 0.0306(12) 0.0116(9) 0.0005(8) 0.0001(8) 0.0091(9)
N4 0.0225(12) 0.0219(11) 0.0184(10) 0.0014(8) 0.0024(9) 0.0070(9)
N3 0.0220(11) 0.0214(11) 0.0147(10) 0.0003(8) -0.0007(8) 0.0058(9)
C9 0.0118(12) 0.0198(13) 0.0166(11) 0.0007(10) 0.0018(9) 0.0036(10)
C17 0.0184(13) 0.0190(13) 0.0148(11) 0.0017(10) -0.0034(10) -0.0012(10)
C7 0.0175(13) 0.0137(12) 0.0174(11) 0.0033(9) 0.0005(10) 0.0020(10)
C16 0.0158(13) 0.0145(12) 0.0177(12) 0.0008(9) -0.0013(10) 0.0007(10)
C12 0.0158(13) 0.0201(13) 0.0178(11) 0.0055(10) -0.0005(10) 0.0036(10)
C27 0.0169(13) 0.0180(13) 0.0163(11) -0.0034(10) -0.0019(10) 0.0030(10)
C23 0.0116(12) 0.0231(13) 0.0177(11) 0.0025(10) 0.0015(9) 0.0047(10)
C24 0.0124(12) 0.0222(13) 0.0167(11) -0.0010(10) -0.0002(9) 0.0040(10)
C21 0.0149(12) 0.0149(12) 0.0181(12) 0.0012(9) -0.0021(9) 0.0003(10)
C8 0.0134(12) 0.0238(13) 0.0128(11) 0.0023(10) 0.0006(9) 0.0048(10)
C3 0.0173(13) 0.0207(13) 0.0150(11) 0.0035(10) -0.0020(10) 0.0005(10)
C2 0.0182(13) 0.0140(12) 0.0148(11) 0.0013(9) 0.0003(9) 0.0013(10)
C6 0.0176(13) 0.0203(13) 0.0131(11) 0.0014(9) -0.0003(9) 0.0013(10)
C13 0.0137(12) 0.0204(13) 0.0190(12) -0.0028(10) -0.0004(10) 0.0015(10)
C15 0.0191(13) 0.0143(12) 0.0150(11) 0.0009(9) -0.0027(10) -0.0011(10)
C20 0.0169(13) 0.0231(13) 0.0119(11) 0.0013(10) -0.0002(9) 0.0025(10)
C11 0.0124(12) 0.0260(14) 0.0137(11) 0.0026(10) 0.0005(9) 0.0029(10)
C5 0.0146(13) 0.0240(14) 0.0193(12) 0.0027(10) 0.0030(10) 0.0035(10)
C25 0.0166(13) 0.0277(14) 0.0141(11) -0.0011(10) -0.0009(10) 0.0057(11)
C19 0.0155(13) 0.0206(13) 0.0213(12) 0.0014(10) 0.0021(10) 0.0022(10)
C18 0.0147(13) 0.0232(13) 0.0209(12) 0.0043(10) -0.0038(10) 0.0033(10)
C1 0.0187(13) 0.0168(13) 0.0145(11) 0.0005(9) -0.0023(10) 0.0009(10)
C10 0.0127(12) 0.0203(13) 0.0173(11) -0.0034(10) 0.0000(9) 0.0021(10)
C22 0.0119(12) 0.0240(13) 0.0150(11) 0.0018(10) 0.0018(9) 0.0051(10)
C4 0.0139(13) 0.0245(14) 0.0219(12) 0.0040(10) -0.0019(10) 0.0042(11)
C26 0.0201(13) 0.0194(13) 0.0205(12) 0.0058(10) -0.0006(10) 0.0045(11)
C32 0.0268(15) 0.0211(14) 0.0172(12) -0.0033(10) 0.0005(11) 0.0051(11)
C30 0.0225(14) 0.0267(15) 0.0230(13) 0.0013(11) 0.0000(11) 0.0039(12)
C14 0.0225(14) 0.0199(13) 0.0235(13) 0.0013(10) -0.0022(10) 0.0028(11)
C28 0.0197(13) 0.0193(13) 0.0237(13) 0.0022(10) 0.0007(10) 0.0035(10)
C29 0.0278(15) 0.0239(14) 0.0150(12) -0.0015(10) 0.0017(11) 0.0050(12)
C33 0.0281(15) 0.0274(15) 0.0228(13) 0.0000(11) 0.0082(11) 0.0081(12)
C31 0.0340(16) 0.0254(14) 0.0178(12) 0.0004(10) 0.0048(11) 0.0102(12)
C34 0.0260(15) 0.0351(16) 0.0306(14) 0.0057(12) 0.0011(12) 0.0084(13)

loop_
_atom_type_symbol
_atom_type_description
_atom_type_scat_dispersion_real
_atom_type_scat_dispersion_imag
_atom_type_scat_source
C C 0.0033 0.0016 'International Tables Vol C Tables 4.2.6.8 and 6.1.1.4'
H H 0.0000 0.0000 'International Tables Vol C Tables 4.2.6.8 and 6.1.1.4'
Cl Cl 0.1484 0.1585 'International Tables Vol C Tables 4.2.6.8 and 6.1.1.4'
N N 0.0061 0.0033 'International Tables Vol C Tables 4.2.6.8 and 6.1.1.4'
O O 0.0106 0.0060 'International Tables Vol C Tables 4.2.6.8 and 6.1.1.4'

loop_
_geom_angle_atom_site_label_1
_geom_angle_atom_site_label_2
_geom_angle_atom_site_label_3
_geom_angle
_geom_angle_site_symmetry_1
_geom_angle_site_symmetry_3
_geom_angle_publ_flag
C1 O1 H1 109.5 . . ?
C15 O3 H3 109.5 . . ?
C7 N1 H1A 117.4 . . ?
C7 N1 C8 125.30(19) . . ?
C8 N1 H1A 117.4 . . ?
C21 N2 H2 117.5 . . ?
C21 N2 C22 125.04(19) . . ?
C22 N2 H2 117.5 . . ?
C32 N4 C33 121.5(2) . . ?
C32 N4 C34 121.4(2) . . ?
C34 N4 C33 117.1(2) . . ?
C30 N3 C31 117.63(19) . . ?
C29 N3 C30 121.8(2) . . ?
C29 N3 C31 120.6(2) . . ?
C8 C9 C14 122.1(2) . . ?
C10 C9 C8 116.2(2) . . ?
C10 C9 C14 121.7(2) . . ?
C16 C17 H17 118.9 . . ?
C18 C17 H17 118.9 . . ?
C18 C17 C16 122.1(2) . . ?
N1 C7 C2 120.9(2) . . ?
N1 C7 C6 121.4(2) . . ?
C6 C7 C2 117.7(2) . . ?
C17 C16 C21 119.4(2) . . ?
C17 C16 C15 120.6(2) . . ?
C21 C16 C15 120.0(2) . . ?
C13 C12 H12 119.8 . . ?
C11 C12 H12 119.8 . . ?
C11 C12 C13 120.3(2) . . ?
C22 C27 H27 119.9 . . ?
C22 C27 C26 120.2(2) . . ?
C26 C27 H27 119.9 . . ?
C24 C23 C28 121.3(2) . . ?
C22 C23 C24 116.3(2) . . ?
C22 C23 C28 122.4(2) . . ?
C23 C24 Cl2 119.35(18) . . ?
C25 C24 Cl2 117.87(18) . . ?
C25 C24 C23 122.7(2) . . ?
N2 C21 C16 121.6(2) . . ?
N2 C21 C20 120.8(2) . . ?
C20 C21 C16 117.7(2) . . ?
C9 C8 N1 121.2(2) . . ?
C13 C8 N1 117.5(2) . . ?
C13 C8 C9 121.1(2) . . ?
C2 C3 H3A 118.9 . . ?
C4 C3 H3A 118.9 . . ?
C4 C3 C2 122.1(2) . . ?
C7 C2 C1 120.2(2) . . ?
C3 C2 C7 119.3(2) . . ?
C3 C2 C1 120.5(2) . . ?
C7 C6 H6 119.5 . . ?
C5 C6 C7 121.0(2) . . ?
C5 C6 H6 119.5 . . ?
C12 C13 C8 120.1(2) . . ?
C12 C13 H13 119.9 . . ?
C8 C13 H13 119.9 . . ?
O3 C15 C16 114.7(2) . . ?
O4 C15 O3 121.3(2) . . ?
O4 C15 C16 124.0(2) . . ?
C21 C20 H20 119.3 . . ?
C19 C20 C21 121.4(2) . . ?
C19 C20 H20 119.3 . . ?
C12 C11 H11 120.7 . . ?
C12 C11 C10 118.5(2) . . ?
C10 C11 H11 120.7 . . ?
C6 C5 H5 119.5 . . ?
C6 C5 C4 121.1(2) . . ?
C4 C5 H5 119.5 . . ?
C24 C25 H25 120.5 . . ?
C26 C25 C24 119.1(2) . . ?
C26 C25 H25 120.5 . . ?
C20 C19 H19 119.6 . . ?
C20 C19 C18 120.8(2) . . ?
C18 C19 H19 119.6 . . ?
C17 C18 C19 118.5(2) . . ?
C17 C18 H18 120.7 . . ?
C19 C18 H18 120.7 . . ?
O1 C1 C2 114.0(2) . . ?
O2 C1 O1 122.0(2) . . ?
O2 C1 C2 124.0(2) . . ?
C9 C10 Cl1 118.99(18) . . ?
C11 C10 Cl1 117.50(18) . . ?
C11 C10 C9 123.5(2) . . ?
C27 C22 N2 118.3(2) . . ?
C27 C22 C23 121.8(2) . . ?
C23 C22 N2 119.8(2) . . ?
C3 C4 C5 118.7(2) . . ?
C3 C4 H4 120.7 . . ?
C5 C4 H4 120.7 . . ?
C27 C26 H26 120.0 . . ?
C25 C26 C27 119.9(2) . . ?
C25 C26 H26 120.0 . . ?
O6 C32 N4 125.3(2) . . ?
O6 C32 H32 117.3 . . ?
N4 C32 H32 117.3 . . ?
N3 C30 H30A 109.5 . . ?
N3 C30 H30B 109.5 . . ?
N3 C30 H30C 109.5 . . ?
H30A C30 H30B 109.5 . . ?
H30A C30 H30C 109.5 . . ?
H30B C30 H30C 109.5 . . ?
C9 C14 H14A 109.5 . . ?
C9 C14 H14B 109.5 . . ?
C9 C14 H14C 109.5 . . ?
H14A C14 H14B 109.5 . . ?
H14A C14 H14C 109.5 . . ?
H14B C14 H14C 109.5 . . ?
C23 C28 H28A 109.5 . . ?
C23 C28 H28B 109.5 . . ?
C23 C28 H28C 109.5 . . ?
H28A C28 H28B 109.5 . . ?
H28A C28 H28C 109.5 . . ?
H28B C28 H28C 109.5 . . ?
O5 C29 N3 125.2(2) . . ?
O5 C29 H29 117.4 . . ?
N3 C29 H29 117.4 . . ?
N4 C33 H33A 109.5 . . ?
N4 C33 H33B 109.5 . . ?
N4 C33 H33C 109.5 . . ?
H33A C33 H33B 109.5 . . ?
H33A C33 H33C 109.5 . . ?
H33B C33 H33C 109.5 . . ?
N3 C31 H31A 109.5 . . ?
N3 C31 H31B 109.5 . . ?
N3 C31 H31C 109.5 . . ?
H31A C31 H31B 109.5 . . ?
H31A C31 H31C 109.5 . . ?
H31B C31 H31C 109.5 . . ?
N4 C34 H34A 109.5 . . ?
N4 C34 H34B 109.5 . . ?
N4 C34 H34C 109.5 . . ?
H34A C34 H34B 109.5 . . ?
H34A C34 H34C 109.5 . . ?
H34B C34 H34C 109.5 . . ?

loop_
_geom_bond_atom_site_label_1
_geom_bond_atom_site_label_2
_geom_bond_distance
_geom_bond_site_symmetry_2
_geom_bond_publ_flag
Cl2 C24 1.737(2) . ?
Cl1 C10 1.746(2) . ?
O1 H1 0.8200 . ?
O1 C1 1.328(3) . ?
O3 H3 0.8200 . ?
O3 C15 1.331(3) . ?
O4 C15 1.222(3) . ?
O2 C1 1.219(3) . ?
O6 C32 1.243(3) . ?
O5 C29 1.239(3) . ?
N1 H1A 0.8600 . ?
N1 C7 1.369(3) . ?
N1 C8 1.424(3) . ?
N2 H2 0.8600 . ?
N2 C21 1.368(3) . ?
N2 C22 1.432(3) . ?
N4 C32 1.320(3) . ?
N4 C33 1.456(3) . ?
N4 C34 1.455(3) . ?
N3 C30 1.452(3) . ?
N3 C29 1.318(3) . ?
N3 C31 1.462(3) . ?
C9 C8 1.399(3) . ?
C9 C10 1.398(3) . ?
C9 C14 1.504(3) . ?
C17 H17 0.9300 . ?
C17 C16 1.396(3) . ?
C17 C18 1.372(3) . ?
C7 C2 1.426(3) . ?
C7 C6 1.411(3) . ?
C16 C21 1.422(3) . ?
C16 C15 1.479(3) . ?
C12 H12 0.9300 . ?
C12 C13 1.384(3) . ?
C12 C11 1.379(3) . ?
C27 H27 0.9300 . ?
C27 C22 1.384(3) . ?
C27 C26 1.393(3) . ?
C23 C24 1.409(3) . ?
C23 C22 1.393(3) . ?
C23 C28 1.498(3) . ?
C24 C25 1.387(3) . ?
C21 C20 1.405(3) . ?
C8 C13 1.395(3) . ?
C3 H3A 0.9300 . ?
C3 C2 1.397(3) . ?
C3 C4 1.374(3) . ?
C2 C1 1.482(3) . ?
C6 H6 0.9300 . ?
C6 C5 1.378(3) . ?
C13 H13 0.9300 . ?
C20 H20 0.9300 . ?
C20 C19 1.375(3) . ?
C11 H11 0.9300 . ?
C11 C10 1.383(3) . ?
C5 H5 0.9300 . ?
C5 C4 1.396(3) . ?
C25 H25 0.9300 . ?
C25 C26 1.379(3) . ?
C19 H19 0.9300 . ?
C19 C18 1.400(3) . ?
C18 H18 0.9300 . ?
C4 H4 0.9300 . ?
C26 H26 0.9300 . ?
C32 H32 0.9300 . ?
C30 H30A 0.9600 . ?
C30 H30B 0.9600 . ?
C30 H30C 0.9600 . ?
C14 H14A 0.9600 . ?
C14 H14B 0.9600 . ?
C14 H14C 0.9600 . ?
C28 H28A 0.9600 . ?
C28 H28B 0.9600 . ?
C28 H28C 0.9600 . ?
C29 H29 0.9300 . ?
C33 H33A 0.9600 . ?
C33 H33B 0.9600 . ?
C33 H33C 0.9600 . ?
C31 H31A 0.9600 . ?
C31 H31B 0.9600 . ?
C31 H31C 0.9600 . ?
C34 H34A 0.9600 . ?
C34 H34B 0.9600 . ?
C34 H34C 0.9600 . ?

loop_
_geom_torsion_atom_site_label_1
_geom_torsion_atom_site_label_2
_geom_torsion_atom_site_label_3
_geom_torsion_atom_site_label_4
_geom_torsion
_geom_torsion_site_symmetry_1
_geom_torsion_site_symmetry_2
_geom_torsion_site_symmetry_3
_geom_torsion_site_symmetry_4
_geom_torsion_publ_flag
Cl2 C24 C25 C26 -176.32(18) . . . . ?
N1 C7 C2 C3 179.6(2) . . . . ?
N1 C7 C2 C1 -0.2(3) . . . . ?
N1 C7 C6 C5 -179.7(2) . . . . ?
N1 C8 C13 C12 -177.7(2) . . . . ?
N2 C21 C20 C19 -178.3(2) . . . . ?
C9 C8 C13 C12 -1.5(3) . . . . ?
C17 C16 C21 N2 178.0(2) . . . . ?
C17 C16 C21 C20 -0.8(3) . . . . ?
C17 C16 C15 O3 -0.2(3) . . . . ?
C17 C16 C15 O4 -179.5(2) . . . . ?
C7 N1 C8 C9 70.1(3) . . . . ?
C7 N1 C8 C13 -113.7(3) . . . . ?
C7 C2 C1 O1 174.0(2) . . . . ?
C7 C2 C1 O2 -4.8(4) . . . . ?
C7 C6 C5 C4 0.0(4) . . . . ?
C16 C17 C18 C19 -0.2(3) . . . . ?
C16 C21 C20 C19 0.5(3) . . . . ?
C12 C11 C10 Cl1 178.38(17) . . . . ?
C12 C11 C10 C9 -0.1(3) . . . . ?
C23 C24 C25 C26 0.4(3) . . . . ?
C24 C23 C22 N2 -176.91(19) . . . . ?
C24 C23 C22 C27 -0.6(3) . . . . ?
C24 C25 C26 C27 -0.2(3) . . . . ?
C21 N2 C22 C27 112.6(3) . . . . ?
C21 N2 C22 C23 -71.0(3) . . . . ?
C21 C16 C15 O3 179.4(2) . . . . ?
C21 C16 C15 O4 0.1(3) . . . . ?
C21 C20 C19 C18 -0.1(4) . . . . ?
C8 N1 C7 C2 175.6(2) . . . . ?
C8 N1 C7 C6 -4.3(4) . . . . ?
C8 C9 C10 Cl1 179.00(17) . . . . ?
C8 C9 C10 C11 -2.5(3) . . . . ?
C3 C2 C1 O1 -5.8(3) . . . . ?
C3 C2 C1 O2 175.3(2) . . . . ?
C2 C7 C6 C5 0.4(3) . . . . ?
C2 C3 C4 C5 0.2(4) . . . . ?
C6 C7 C2 C3 -0.5(3) . . . . ?
C6 C7 C2 C1 179.7(2) . . . . ?
C6 C5 C4 C3 -0.3(4) . . . . ?
C13 C12 C11 C10 2.1(3) . . . . ?
C15 C16 C21 N2 -1.6(3) . . . . ?
C15 C16 C21 C20 179.6(2) . . . . ?
C20 C19 C18 C17 -0.1(4) . . . . ?
C11 C12 C13 C8 -1.3(3) . . . . ?
C18 C17 C16 C21 0.6(3) . . . . ?
C18 C17 C16 C15 -179.7(2) . . . . ?
C10 C9 C8 N1 179.3(2) . . . . ?
C10 C9 C8 C13 3.3(3) . . . . ?
C22 N2 C21 C16 175.1(2) . . . . ?
C22 N2 C21 C20 -6.1(4) . . . . ?
C22 C27 C26 C25 -0.4(3) . . . . ?
C22 C23 C24 Cl2 176.70(17) . . . . ?
C22 C23 C24 C25 0.0(3) . . . . ?
C4 C3 C2 C7 0.2(3) . . . . ?
C4 C3 C2 C1 -180.0(2) . . . . ?
C26 C27 C22 N2 177.2(2) . . . . ?
C26 C27 C22 C23 0.8(3) . . . . ?
C30 N3 C29 O5 -178.6(2) . . . . ?
C14 C9 C8 N1 1.0(3) . . . . ?
C14 C9 C8 C13 -175.0(2) . . . . ?
C14 C9 C10 Cl1 -2.7(3) . . . . ?
C14 C9 C10 C11 175.8(2) . . . . ?
C28 C23 C24 Cl2 -2.1(3) . . . . ?
C28 C23 C24 C25 -178.8(2) . . . . ?
C28 C23 C22 N2 1.9(3) . . . . ?
C28 C23 C22 C27 178.2(2) . . . . ?
C33 N4 C32 O6 1.6(4) . . . . ?
C31 N3 C29 O5 2.8(4) . . . . ?
C34 N4 C32 O6 -178.3(2) . . . . ?
